data_4064134
loop_
_publ_author_name
'Barloy, Laurent'
'Issenhuth, Jean-Thomas'
'Weaver, Marisa G.'
'Pannetier, Nicolas'
'Sirlin, Claude'
'Pfeffer, Michel'

_publ_section_title
;
 Reaction of Chiral Secondary Amines with [(\h5-C5Me5)MCl2]2(M = Rh(III),
 Ir(III)): Cyclometalation with or without Dehydrogenation
;
_journal_issue 5
_journal_name_full Organometallics
_journal_page_first 1168
_journal_paper_doi 10.1021/om101148v
_journal_volume 30
_journal_year 2011
_chemical_formula_moiety 'C28 H32 N2 Rh, C F3 O3 S'
_chemical_formula_sum 'C29 H32 F3 N2 O3 Rh S'
_chemical_formula_weight 648.54
_chemical_name_systematic
;
 ?
;
_space_group_IT_number 2
_symmetry_cell_setting triclinic
_symmetry_space_group_name_Hall '-P 1'
_symmetry_space_group_name_H-M 'P -1'
_atom_sites_solution_hydrogens geom
_atom_sites_solution_primary direct
_atom_sites_solution_secondary difmap
_audit_creation_method SHELXL-97
_cell_angle_alpha 87.645(2)
_cell_angle_beta 89.9940(10)
_cell_angle_gamma 77.418(2)
_cell_formula_units_Z 2
_cell_length_a 9.5418(3)
_cell_length_b 11.9381(2)
_cell_length_c 12.8317(4)
_cell_measurement_reflns_used 9036
_cell_measurement_temperature 173(2)
_cell_measurement_theta_max 27.485
_cell_measurement_theta_min 0.998
_cell_volume 1425.31(7)
_computing_cell_refinement 'Denzo (Nonius B.V., 1998)'
_computing_data_collection 'Collect (Nonius B.V., 1998)'
_computing_data_reduction 'Denzo (Nonius B.V., 1998)'
_computing_molecular_graphics 'PLATON 98 (Spek, 1998)'
_computing_publication_material 'SHELXL-97 (Sheldrick, 1997)'
_computing_structure_refinement 'SHELXL-97 (Sheldrick, 1997)'
_computing_structure_solution 'SHELXS-97 (Sheldrick, 1997)'
_diffrn_ambient_temperature 173(2)
_diffrn_measured_fraction_theta_full 0.998
_diffrn_measured_fraction_theta_max 0.998
_diffrn_measurement_device_type KappaCCD
_diffrn_measurement_method 'phi and omega scans'
_diffrn_radiation_monochromator graphite
_diffrn_radiation_source 'sealed tube'
_diffrn_radiation_type MoK\a
_diffrn_radiation_wavelength 0.71073
_diffrn_reflns_av_R_equivalents 0.0358
_diffrn_reflns_av_sigmaI/netI 0.0375
_diffrn_reflns_limit_h_max 12
_diffrn_reflns_limit_h_min -12
_diffrn_reflns_limit_k_max 15
_diffrn_reflns_limit_k_min -15
_diffrn_reflns_limit_l_max 15
_diffrn_reflns_limit_l_min -16
_diffrn_reflns_number 15389
_diffrn_reflns_theta_full 27.49
_diffrn_reflns_theta_max 27.49
_diffrn_reflns_theta_min 1.59
_exptl_absorpt_coefficient_mu 0.725
_exptl_absorpt_correction_T_max 0.86623
_exptl_absorpt_correction_T_min 0.78133
_exptl_absorpt_correction_type multi-scan
_exptl_absorpt_process_details 'MULscanABS in PLATON (Spek, 2003)'
_exptl_crystal_colour yellow
_exptl_crystal_density_diffrn 1.511
_exptl_crystal_density_method 'not measured'
_exptl_crystal_description prism
_exptl_crystal_F_000 664
_exptl_crystal_size_max 0.40
_exptl_crystal_size_mid 0.30
_exptl_crystal_size_min 0.18
_refine_diff_density_max 1.689
_refine_diff_density_min -0.758
_refine_diff_density_rms 0.222
_refine_ls_extinction_coef 0.052(3)
_refine_ls_extinction_expression Fc^*^=kFc[1+0.001xFc^2^\l^3^/sin(2\q)]^-1/4^
_refine_ls_extinction_method SHELXL
_refine_ls_goodness_of_fit_ref 1.224
_refine_ls_hydrogen_treatment constr
_refine_ls_matrix_type full
_refine_ls_number_parameters 359
_refine_ls_number_reflns 6533
_refine_ls_number_restraints 0
_refine_ls_restrained_S_all 1.224
_refine_ls_R_factor_all 0.0463
_refine_ls_R_factor_gt 0.0395
_refine_ls_shift/su_max 0.001
_refine_ls_shift/su_mean 0.000
_refine_ls_structure_factor_coef Fsqd
_refine_ls_weighting_details 'calc w=1/[\s^2^(Fo^2^)+(0.0695P)^2^+0.9625P] where P=(Fo^2^+2Fc^2^)/3'
_refine_ls_weighting_scheme calc
_refine_ls_wR_factor_gt 0.1063
_refine_ls_wR_factor_ref 0.1254
_reflns_number_gt 5978
_reflns_number_total 6533
_reflns_threshold_expression I>2sigma(I)
_cod_data_source_file om101148v_si_002.cif
_cod_data_source_block 2
_cod_depositor_comments
;
The following automatic conversions were performed:

'_symmetry_cell_setting' value 'Triclinic' changed to 'triclinic'
according to /home/saulius/struct/CIF-dictionaries/cif_core.dic
dictionary named 'cif_core.dic' version 2.4.1 from 2010-06-29.

Automatic conversion script
Id: cif_fix_values 1715 2011-07-08 13:25:40Z adriana 
;
_cod_database_code 4064134

loop_
_symmetry_equiv_pos_as_xyz
'x, y, z'
'-x, -y, -z'

loop_
_atom_site_label
_atom_site_type_symbol
_atom_site_fract_x
_atom_site_fract_y
_atom_site_fract_z
_atom_site_U_iso_or_equiv
_atom_site_adp_type
_atom_site_occupancy
_atom_site_symmetry_multiplicity
_atom_site_calc_flag
_atom_site_refinement_flags
C1 C 0.3817(3) 0.2082(2) 0.1111(2) 0.0211(5) Uani 1 1 d .
C2 C 0.2371(3) 0.2481(2) 0.0839(2) 0.0260(6) Uani 1 1 d .
H2 H 0.1715 0.2854 0.1339 0.031 Uiso 1 1 calc R
C3 C 0.1882(3) 0.2334(3) -0.0163(2) 0.0295(6) Uani 1 1 d .
H3 H 0.0896 0.2610 -0.0335 0.035 Uiso 1 1 calc R
C4 C 0.2810(4) 0.1794(3) -0.0907(3) 0.0315(6) Uani 1 1 d .
H4 H 0.2458 0.1679 -0.1578 0.038 Uiso 1 1 calc R
C5 C 0.4253(3) 0.1423(2) -0.0668(2) 0.0281(6) Uani 1 1 d .
H5 H 0.4900 0.1065 -0.1180 0.034 Uiso 1 1 calc R
C6 C 0.4758(3) 0.1575(2) 0.0325(2) 0.0224(5) Uani 1 1 d .
C7 C 0.6264(3) 0.1355(2) 0.0613(2) 0.0223(5) Uani 1 1 d .
C8 C 0.7556(3) 0.0959(3) -0.0056(2) 0.0283(6) Uani 1 1 d .
H8A H 0.7605 0.1522 -0.0635 0.034 Uiso 1 1 calc R
H8B H 0.7557 0.0202 -0.0345 0.034 Uiso 1 1 calc R
C9 C 0.8793(3) 0.0880(3) 0.0733(3) 0.0303(6) Uani 1 1 d .
H9A H 0.9204 0.0069 0.0950 0.036 Uiso 1 1 calc R
H9B H 0.9564 0.1221 0.0425 0.036 Uiso 1 1 calc R
C10 C 0.8122(3) 0.1559(2) 0.1671(2) 0.0250(6) Uani 1 1 d .
H10 H 0.8477 0.1122 0.2335 0.030 Uiso 1 1 calc R
C11 C 0.8320(3) 0.2786(2) 0.1717(2) 0.0256(6) Uani 1 1 d .
C12 C 0.8344(3) 0.3464(3) 0.0807(3) 0.0309(6) Uani 1 1 d .
H12 H 0.8260 0.3153 0.0146 0.037 Uiso 1 1 calc R
C13 C 0.8491(4) 0.4597(3) 0.0864(3) 0.0412(8) Uani 1 1 d .
H13 H 0.8508 0.5055 0.0243 0.049 Uiso 1 1 calc R
C14 C 0.8615(4) 0.5057(3) 0.1826(4) 0.0476(9) Uani 1 1 d .
H14 H 0.8725 0.5826 0.1865 0.057 Uiso 1 1 calc R
C15 C 0.8576(4) 0.4392(3) 0.2727(3) 0.0456(9) Uani 1 1 d .
H15 H 0.8647 0.4707 0.3388 0.055 Uiso 1 1 calc R
C16 C 0.8434(4) 0.3262(3) 0.2670(3) 0.0347(7) Uani 1 1 d .
H16 H 0.8414 0.2809 0.3294 0.042 Uiso 1 1 calc R
C17 C 0.5662(3) 0.1387(3) 0.4052(2) 0.0289(6) Uani 1 1 d .
C18 C 0.4872(4) 0.2493(3) 0.4225(2) 0.0333(7) Uani 1 1 d .
C19 C 0.3419(4) 0.2586(3) 0.3823(3) 0.0326(7) Uani 1 1 d .
C20 C 0.3312(3) 0.1494(3) 0.3458(2) 0.0273(6) Uani 1 1 d .
C21 C 0.4727(3) 0.0770(2) 0.3528(2) 0.0252(6) Uani 1 1 d .
C22 C 0.7181(4) 0.0858(3) 0.4386(3) 0.0413(8) Uani 1 1 d .
H22A H 0.7689 0.1467 0.4527 0.062 Uiso 1 1 calc R
H22B H 0.7671 0.0390 0.3830 0.062 Uiso 1 1 calc R
H22C H 0.7173 0.0373 0.5020 0.062 Uiso 1 1 calc R
C23 C 0.5392(6) 0.3430(4) 0.4758(3) 0.0521(10) Uani 1 1 d .
H23A H 0.4945 0.3539 0.5445 0.078 Uiso 1 1 calc R
H23B H 0.5130 0.4147 0.4334 0.078 Uiso 1 1 calc R
H23C H 0.6438 0.3213 0.4843 0.078 Uiso 1 1 calc R
C24 C 0.2227(5) 0.3627(3) 0.3899(3) 0.0516(10) Uani 1 1 d .
H24A H 0.1436 0.3563 0.3434 0.077 Uiso 1 1 calc R
H24B H 0.2580 0.4315 0.3695 0.077 Uiso 1 1 calc R
H24C H 0.1884 0.3683 0.4619 0.077 Uiso 1 1 calc R
C25 C 0.1981(4) 0.1150(3) 0.3105(3) 0.0393(8) Uani 1 1 d .
H25A H 0.1548 0.0812 0.3699 0.059 Uiso 1 1 calc R
H25B H 0.2223 0.0583 0.2565 0.059 Uiso 1 1 calc R
H25C H 0.1297 0.1827 0.2819 0.059 Uiso 1 1 calc R
C26 C 0.5137(4) -0.0476(3) 0.3311(3) 0.0344(7) Uani 1 1 d .
H26A H 0.5304 -0.0929 0.3971 0.052 Uiso 1 1 calc R
H26B H 0.6017 -0.0624 0.2897 0.052 Uiso 1 1 calc R
H26C H 0.4361 -0.0694 0.2921 0.052 Uiso 1 1 calc R
C27 C 0.4731(4) 0.4831(3) 0.1775(3) 0.0341(7) Uani 1 1 d .
C28 C 0.4642(5) 0.6041(3) 0.1480(5) 0.0620(13) Uani 1 1 d .
H28A H 0.5611 0.6192 0.1450 0.093 Uiso 1 1 calc R
H28B H 0.4078 0.6524 0.1998 0.093 Uiso 1 1 calc R
H28C H 0.4177 0.6218 0.0794 0.093 Uiso 1 1 calc R
C29 C 1.0125(5) -0.2671(3) 0.3805(3) 0.0439(8) Uani 1 1 d .
N1 N 0.6556(2) 0.16137(18) 0.15390(18) 0.0202(5) Uani 1 1 d .
N2 N 0.4799(3) 0.3894(2) 0.2005(2) 0.0273(5) Uani 1 1 d .
O1 O 1.0028(5) -0.0948(3) 0.2611(4) 0.0907(13) Uani 1 1 d .
O2 O 1.2380(3) -0.2054(3) 0.3108(3) 0.0606(8) Uani 1 1 d .
O3 O 1.0925(4) -0.2802(4) 0.1905(2) 0.0737(11) Uani 1 1 d .
F1 F 1.0061(4) -0.2065(3) 0.4641(2) 0.0798(9) Uani 1 1 d .
F2 F 1.0814(5) -0.3709(3) 0.4093(3) 0.1084(14) Uani 1 1 d .
F3 F 0.8801(3) -0.2737(3) 0.3569(2) 0.0773(9) Uani 1 1 d .
S1 S 1.09680(11) -0.20554(9) 0.27360(7) 0.0440(2) Uani 1 1 d .
Rh1 Rh 0.48165(2) 0.222142(16) 0.249649(15) 0.02037(11) Uani 1 1 d .

loop_
_atom_site_aniso_label
_atom_site_aniso_U_11
_atom_site_aniso_U_22
_atom_site_aniso_U_33
_atom_site_aniso_U_23
_atom_site_aniso_U_13
_atom_site_aniso_U_12
C1 0.0242(13) 0.0211(12) 0.0189(12) 0.0029(10) 0.0009(10) -0.0072(10)
C2 0.0223(13) 0.0285(14) 0.0269(14) 0.0032(11) 0.0010(11) -0.0057(11)
C3 0.0236(14) 0.0309(14) 0.0341(16) 0.0088(12) -0.0050(12) -0.0082(11)
C4 0.0366(17) 0.0326(15) 0.0272(15) 0.0018(12) -0.0078(13) -0.0118(13)
C5 0.0343(16) 0.0268(14) 0.0240(14) -0.0012(11) 0.0006(12) -0.0080(12)
C6 0.0248(14) 0.0206(12) 0.0221(13) 0.0018(10) 0.0014(11) -0.0063(10)
C7 0.0252(14) 0.0187(12) 0.0226(13) 0.0019(10) 0.0039(11) -0.0044(10)
C8 0.0291(15) 0.0258(13) 0.0290(15) -0.0004(11) 0.0093(12) -0.0037(11)
C9 0.0236(14) 0.0257(14) 0.0401(18) 0.0001(12) 0.0095(13) -0.0022(11)
C10 0.0187(13) 0.0254(13) 0.0306(15) 0.0027(11) 0.0002(11) -0.0044(10)
C11 0.0160(12) 0.0248(13) 0.0355(16) 0.0017(11) 0.0002(11) -0.0038(10)
C12 0.0257(15) 0.0284(14) 0.0389(17) 0.0029(12) 0.0011(13) -0.0074(12)
C13 0.0374(18) 0.0323(16) 0.055(2) 0.0103(15) 0.0008(16) -0.0115(14)
C14 0.045(2) 0.0288(16) 0.071(3) -0.0026(17) -0.0067(19) -0.0137(15)
C15 0.047(2) 0.0386(18) 0.053(2) -0.0115(16) -0.0089(18) -0.0096(16)
C16 0.0299(16) 0.0353(16) 0.0390(18) 0.0002(13) -0.0036(13) -0.0071(13)
C17 0.0317(16) 0.0360(15) 0.0185(13) 0.0044(11) 0.0001(11) -0.0073(12)
C18 0.0472(19) 0.0353(16) 0.0181(14) -0.0029(12) 0.0033(13) -0.0100(14)
C19 0.0367(17) 0.0335(15) 0.0259(15) -0.0023(12) 0.0143(13) -0.0034(13)
C20 0.0275(15) 0.0327(14) 0.0214(14) 0.0046(11) 0.0078(11) -0.0069(12)
C21 0.0294(15) 0.0288(14) 0.0170(13) 0.0052(10) 0.0048(11) -0.0066(11)
C22 0.0383(19) 0.052(2) 0.0321(18) 0.0131(15) -0.0091(14) -0.0092(16)
C23 0.079(3) 0.046(2) 0.037(2) -0.0143(16) 0.002(2) -0.024(2)
C24 0.050(2) 0.045(2) 0.051(2) 0.0000(17) 0.0230(19) 0.0058(17)
C25 0.0296(17) 0.050(2) 0.0393(19) 0.0116(15) 0.0044(14) -0.0137(15)
C26 0.048(2) 0.0288(15) 0.0252(15) 0.0016(12) 0.0087(14) -0.0059(14)
C27 0.0284(16) 0.0271(15) 0.0449(19) 0.0047(13) 0.0018(14) -0.0027(12)
C28 0.057(3) 0.0250(17) 0.100(4) 0.015(2) 0.000(3) -0.0032(17)
C29 0.051(2) 0.046(2) 0.0347(19) -0.0009(15) 0.0022(16) -0.0126(17)
N1 0.0186(11) 0.0190(10) 0.0228(11) 0.0019(8) 0.0029(9) -0.0041(8)
N2 0.0253(12) 0.0253(12) 0.0304(13) 0.0017(10) -0.0007(10) -0.0044(10)
O1 0.085(3) 0.059(2) 0.117(4) 0.045(2) -0.020(3) -0.0022(19)
O2 0.0433(16) 0.085(2) 0.0601(19) -0.0090(16) -0.0059(14) -0.0275(16)
O3 0.070(2) 0.129(3) 0.0387(17) -0.0234(19) 0.0096(16) -0.055(2)
F1 0.091(2) 0.115(3) 0.0441(15) -0.0307(16) 0.0098(15) -0.041(2)
F2 0.132(3) 0.0567(18) 0.120(3) 0.0418(19) 0.032(3) 0.0081(19)
F3 0.0640(18) 0.126(3) 0.0577(17) -0.0061(17) 0.0072(14) -0.0541(19)
S1 0.0445(5) 0.0565(6) 0.0356(5) 0.0070(4) -0.0071(4) -0.0231(4)
Rh1 0.01994(15) 0.02127(15) 0.01936(15) 0.00143(8) 0.00162(9) -0.00373(9)

loop_
_atom_type_symbol
_atom_type_description
_atom_type_scat_dispersion_real
_atom_type_scat_dispersion_imag
_atom_type_scat_source
C C 0.0033 0.0016 'International Tables Vol C Tables 4.2.6.8 and 6.1.1.4'
H H 0.0000 0.0000 'International Tables Vol C Tables 4.2.6.8 and 6.1.1.4'
N N 0.0061 0.0033 'International Tables Vol C Tables 4.2.6.8 and 6.1.1.4'
O O 0.0106 0.0060 'International Tables Vol C Tables 4.2.6.8 and 6.1.1.4'
F F 0.0171 0.0103 'International Tables Vol C Tables 4.2.6.8 and 6.1.1.4'
S S 0.1246 0.1234 'International Tables Vol C Tables 4.2.6.8 and 6.1.1.4'
Rh Rh -1.1178 0.9187 'International Tables Vol C Tables 4.2.6.8 and 6.1.1.4'

loop_
_geom_angle_atom_site_label_1
_geom_angle_atom_site_label_2
_geom_angle_atom_site_label_3
_geom_angle
C2 C1 C6 117.5(3)
C2 C1 Rh1 128.3(2)
C6 C1 Rh1 114.1(2)
C1 C2 C3 120.4(3)
C1 C2 H2 119.8
C3 C2 H2 119.8
C4 C3 C2 121.1(3)
C4 C3 H3 119.4
C2 C3 H3 119.4
C5 C4 C3 119.5(3)
C5 C4 H4 120.2
C3 C4 H4 120.2
C4 C5 C6 119.9(3)
C4 C5 H5 120.0
C6 C5 H5 120.0
C5 C6 C1 121.4(3)
C5 C6 C7 124.2(3)
C1 C6 C7 114.1(3)
N1 C7 C6 116.5(2)
N1 C7 C8 114.6(3)
C6 C7 C8 128.7(3)
C7 C8 C9 101.6(2)
C7 C8 H8A 111.5
C9 C8 H8A 111.5
C7 C8 H8B 111.5
C9 C8 H8B 111.5
H8A C8 H8B 109.3
C10 C9 C8 105.6(2)
C10 C9 H9A 110.6
C8 C9 H9A 110.6
C10 C9 H9B 110.6
C8 C9 H9B 110.6
H9A C9 H9B 108.7
N1 C10 C11 107.5(2)
N1 C10 C9 103.3(2)
C11 C10 C9 116.4(2)
N1 C10 H10 109.8
C11 C10 H10 109.8
C9 C10 H10 109.8
C16 C11 C12 118.8(3)
C16 C11 C10 120.2(3)
C12 C11 C10 121.0(3)
C13 C12 C11 120.3(3)
C13 C12 H12 119.9
C11 C12 H12 119.9
C14 C13 C12 120.1(3)
C14 C13 H13 119.9
C12 C13 H13 119.9
C15 C14 C13 119.7(3)
C15 C14 H14 120.2
C13 C14 H14 120.2
C14 C15 C16 120.2(4)
C14 C15 H15 119.9
C16 C15 H15 119.9
C11 C16 C15 121.0(3)
C11 C16 H16 119.5
C15 C16 H16 119.5
C18 C17 C21 108.0(3)
C18 C17 C22 128.0(3)
C21 C17 C22 123.9(3)
C18 C17 Rh1 71.84(18)
C21 C17 Rh1 66.78(16)
C22 C17 Rh1 129.4(2)
C17 C18 C19 108.1(3)
C17 C18 C23 126.8(4)
C19 C18 C23 125.0(3)
C17 C18 Rh1 72.17(17)
C19 C18 Rh1 67.20(17)
C23 C18 Rh1 127.4(2)
C20 C19 C18 108.3(3)
C20 C19 C24 126.9(3)
C18 C19 C24 124.5(3)
C20 C19 Rh1 71.90(16)
C18 C19 Rh1 74.31(17)
C24 C19 Rh1 124.8(2)
C19 C20 C21 106.8(3)
C19 C20 C25 126.9(3)
C21 C20 C25 126.2(3)
C19 C20 Rh1 69.78(16)
C21 C20 Rh1 69.34(15)
C25 C20 Rh1 127.4(2)
C20 C21 C17 108.3(3)
C20 C21 C26 126.8(3)
C17 C21 C26 123.9(3)
C20 C21 Rh1 72.04(16)
C17 C21 Rh1 74.81(16)
C26 C21 Rh1 128.4(2)
C17 C22 H22A 109.5
C17 C22 H22B 109.5
H22A C22 H22B 109.5
C17 C22 H22C 109.5
H22A C22 H22C 109.5
H22B C22 H22C 109.5
C18 C23 H23A 109.5
C18 C23 H23B 109.5
H23A C23 H23B 109.5
C18 C23 H23C 109.5
H23A C23 H23C 109.5
H23B C23 H23C 109.5
C19 C24 H24A 109.5
C19 C24 H24B 109.5
H24A C24 H24B 109.5
C19 C24 H24C 109.5
H24A C24 H24C 109.5
H24B C24 H24C 109.5
C20 C25 H25A 109.5
C20 C25 H25B 109.5
H25A C25 H25B 109.5
C20 C25 H25C 109.5
H25A C25 H25C 109.5
H25B C25 H25C 109.5
C21 C26 H26A 109.5
C21 C26 H26B 109.5
H26A C26 H26B 109.5
C21 C26 H26C 109.5
H26A C26 H26C 109.5
H26B C26 H26C 109.5
N2 C27 C28 179.9(5)
C27 C28 H28A 109.5
C27 C28 H28B 109.5
H28A C28 H28B 109.5
C27 C28 H28C 109.5
H28A C28 H28C 109.5
H28B C28 H28C 109.5
F2 C29 F1 105.7(4)
F2 C29 F3 106.9(4)
F1 C29 F3 107.3(4)
F2 C29 S1 113.0(3)
F1 C29 S1 111.9(3)
F3 C29 S1 111.7(3)
C7 N1 C10 111.2(2)
C7 N1 Rh1 116.73(19)
C10 N1 Rh1 131.50(18)
C27 N2 Rh1 176.1(3)
O3 S1 O1 115.0(3)
O3 S1 O2 114.5(2)
O1 S1 O2 115.1(2)
O3 S1 C29 104.2(2)
O1 S1 C29 100.7(2)
O2 S1 C29 104.9(2)
C1 Rh1 N2 86.61(10)
C1 Rh1 N1 78.16(10)
N2 Rh1 N1 90.78(9)
C1 Rh1 C21 109.93(11)
N2 Rh1 C21 159.65(11)
N1 Rh1 C21 103.88(10)
C1 Rh1 C19 115.62(13)
N2 Rh1 C19 98.17(11)
N1 Rh1 C19 163.84(12)
C21 Rh1 C19 64.42(12)
C1 Rh1 C20 95.02(11)
N2 Rh1 C20 131.33(11)
N1 Rh1 C20 137.24(10)
C21 Rh1 C20 38.61(11)
C19 Rh1 C20 38.32(12)
C1 Rh1 C18 154.10(12)
N2 Rh1 C18 96.89(11)
N1 Rh1 C18 127.24(12)
C21 Rh1 C18 63.03(11)
C19 Rh1 C18 38.49(13)
C20 Rh1 C18 63.51(12)
C1 Rh1 C17 147.76(11)
N2 Rh1 C17 125.58(11)
N1 Rh1 C17 100.86(10)
C21 Rh1 C17 38.40(11)
C19 Rh1 C17 63.00(12)
C20 Rh1 C17 63.54(12)
C18 Rh1 C17 36.00(12)

loop_
_geom_bond_atom_site_label_1
_geom_bond_atom_site_label_2
_geom_bond_distance
C1 C2 1.398(4)
C1 C6 1.415(4)
C1 Rh1 2.048(3)
C2 C3 1.398(4)
C2 H2 0.9500
C3 C4 1.383(5)
C3 H3 0.9500
C4 C5 1.381(5)
C4 H4 0.9500
C5 C6 1.395(4)
C5 H5 0.9500
C6 C7 1.448(4)
C7 N1 1.285(4)
C7 C8 1.504(4)
C8 C9 1.541(5)
C8 H8A 0.9900
C8 H8B 0.9900
C9 C10 1.539(4)
C9 H9A 0.9900
C9 H9B 0.9900
C10 N1 1.491(3)
C10 C11 1.520(4)
C10 H10 1.0000
C11 C16 1.383(5)
C11 C12 1.396(4)
C12 C13 1.395(5)
C12 H12 0.9500
C13 C14 1.387(6)
C13 H13 0.9500
C14 C15 1.380(6)
C14 H14 0.9500
C15 C16 1.390(5)
C15 H15 0.9500
C16 H16 0.9500
C17 C18 1.396(5)
C17 C21 1.456(4)
C17 C22 1.504(5)
C17 Rh1 2.261(3)
C18 C19 1.459(5)
C18 C23 1.507(5)
C18 Rh1 2.257(3)
C19 C20 1.428(4)
C19 C24 1.497(5)
C19 Rh1 2.161(3)
C20 C21 1.436(4)
C20 C25 1.494(5)
C20 Rh1 2.189(3)
C21 C26 1.492(4)
C21 Rh1 2.153(3)
C22 H22A 0.9800
C22 H22B 0.9800
C22 H22C 0.9800
C23 H23A 0.9800
C23 H23B 0.9800
C23 H23C 0.9800
C24 H24A 0.9800
C24 H24B 0.9800
C24 H24C 0.9800
C25 H25A 0.9800
C25 H25B 0.9800
C25 H25C 0.9800
C26 H26A 0.9800
C26 H26B 0.9800
C26 H26C 0.9800
C27 N2 1.133(4)
C27 C28 1.463(5)
C28 H28A 0.9800
C28 H28B 0.9800
C28 H28C 0.9800
C29 F2 1.308(5)
C29 F1 1.313(5)
C29 F3 1.319(5)
C29 S1 1.801(4)
N1 Rh1 2.083(2)
N2 Rh1 2.065(2)
O1 S1 1.429(4)
O2 S1 1.430(3)
O3 S1 1.423(3)

loop_
_geom_torsion_atom_site_label_1
_geom_torsion_atom_site_label_2
_geom_torsion_atom_site_label_3
_geom_torsion_atom_site_label_4
_geom_torsion
C6 C1 C2 C3 2.6(4)
Rh1 C1 C2 C3 178.2(2)
C1 C2 C3 C4 0.0(4)
C2 C3 C4 C5 -2.0(4)
C3 C4 C5 C6 1.2(4)
C4 C5 C6 C1 1.5(4)
C4 C5 C6 C7 -171.7(3)
C2 C1 C6 C5 -3.3(4)
Rh1 C1 C6 C5 -179.6(2)
C2 C1 C6 C7 170.5(2)
Rh1 C1 C6 C7 -5.8(3)
C5 C6 C7 N1 175.3(3)
C1 C6 C7 N1 1.7(3)
C5 C6 C7 C8 1.3(4)
C1 C6 C7 C8 -172.3(3)
N1 C7 C8 C9 6.9(3)
C6 C7 C8 C9 -179.0(3)
C7 C8 C9 C10 -15.9(3)
C8 C9 C10 N1 19.1(3)
C8 C9 C10 C11 -98.4(3)
N1 C10 C11 C16 97.0(3)
C9 C10 C11 C16 -147.8(3)
N1 C10 C11 C12 -81.0(3)
C9 C10 C11 C12 34.2(4)
C16 C11 C12 C13 0.5(5)
C10 C11 C12 C13 178.5(3)
C11 C12 C13 C14 0.0(5)
C12 C13 C14 C15 -0.7(6)
C13 C14 C15 C16 0.9(6)
C12 C11 C16 C15 -0.3(5)
C10 C11 C16 C15 -178.3(3)
C14 C15 C16 C11 -0.4(6)
C21 C17 C18 C19 0.6(3)
C22 C17 C18 C19 -176.0(3)
Rh1 C17 C18 C19 57.7(2)
C21 C17 C18 C23 179.1(3)
C22 C17 C18 C23 2.5(5)
Rh1 C17 C18 C23 -123.8(3)
C21 C17 C18 Rh1 -57.13(19)
C22 C17 C18 Rh1 126.3(3)
C17 C18 C19 C20 3.5(3)
C23 C18 C19 C20 -175.0(3)
Rh1 C18 C19 C20 64.3(2)
C17 C18 C19 C24 177.5(3)
C23 C18 C19 C24 -1.0(5)
Rh1 C18 C19 C24 -121.7(3)
C17 C18 C19 Rh1 -60.8(2)
C23 C18 C19 Rh1 120.7(3)
C18 C19 C20 C21 -6.2(3)
C24 C19 C20 C21 -180.0(3)
Rh1 C19 C20 C21 59.73(19)
C18 C19 C20 C25 171.9(3)
C24 C19 C20 C25 -1.9(5)
Rh1 C19 C20 C25 -122.2(3)
C18 C19 C20 Rh1 -65.9(2)
C24 C19 C20 Rh1 120.3(3)
C19 C20 C21 C17 6.6(3)
C25 C20 C21 C17 -171.5(3)
Rh1 C20 C21 C17 66.59(19)
C19 C20 C21 C26 175.1(3)
C25 C20 C21 C26 -3.0(5)
Rh1 C20 C21 C26 -124.9(3)
C19 C20 C21 Rh1 -60.0(2)
C25 C20 C21 Rh1 121.9(3)
C18 C17 C21 C20 -4.5(3)
C22 C17 C21 C20 172.2(3)
Rh1 C17 C21 C20 -64.76(19)
C18 C17 C21 C26 -173.4(3)
C22 C17 C21 C26 3.3(4)
Rh1 C17 C21 C26 126.3(3)
C18 C17 C21 Rh1 60.3(2)
C22 C17 C21 Rh1 -123.0(3)
C6 C7 N1 C10 -169.2(2)
C8 C7 N1 C10 5.7(3)
C6 C7 N1 Rh1 3.2(3)
C8 C7 N1 Rh1 178.07(17)
C11 C10 N1 C7 107.9(3)
C9 C10 N1 C7 -15.7(3)
C11 C10 N1 Rh1 -63.0(3)
C9 C10 N1 Rh1 173.36(18)
F2 C29 S1 O3 61.7(4)
F1 C29 S1 O3 -179.1(3)
F3 C29 S1 O3 -58.8(4)
F2 C29 S1 O1 -178.8(4)
F1 C29 S1 O1 -59.6(4)
F3 C29 S1 O1 60.7(4)
F2 C29 S1 O2 -58.9(4)
F1 C29 S1 O2 60.2(4)
F3 C29 S1 O2 -179.5(3)
C2 C1 Rh1 N2 -78.6(2)
C6 C1 Rh1 N2 97.1(2)
C2 C1 Rh1 N1 -170.2(3)
C6 C1 Rh1 N1 5.62(18)
C2 C1 Rh1 C21 89.2(3)
C6 C1 Rh1 C21 -95.0(2)
C2 C1 Rh1 C19 18.8(3)
C6 C1 Rh1 C19 -165.43(19)
C2 C1 Rh1 C20 52.6(3)
C6 C1 Rh1 C20 -131.7(2)
C2 C1 Rh1 C18 20.2(4)
C6 C1 Rh1 C18 -164.1(2)
C2 C1 Rh1 C17 98.2(3)
C6 C1 Rh1 C17 -86.0(3)
C7 N1 Rh1 C1 -4.94(19)
C10 N1 Rh1 C1 165.6(2)
C7 N1 Rh1 N2 -91.3(2)
C10 N1 Rh1 N2 79.2(2)
C7 N1 Rh1 C21 102.9(2)
C10 N1 Rh1 C21 -86.5(2)
C7 N1 Rh1 C19 144.8(4)
C10 N1 Rh1 C19 -44.7(5)
C7 N1 Rh1 C20 79.6(2)
C10 N1 Rh1 C20 -109.8(2)
C7 N1 Rh1 C18 169.42(19)
C10 N1 Rh1 C18 -20.0(3)
C7 N1 Rh1 C17 142.2(2)
C10 N1 Rh1 C17 -47.3(2)
C20 C21 Rh1 C1 -72.25(19)
C17 C21 Rh1 C1 172.26(17)
C26 C21 Rh1 C1 50.8(3)
C20 C21 Rh1 N2 70.5(4)
C17 C21 Rh1 N2 -44.9(4)
C26 C21 Rh1 N2 -166.4(3)
C20 C21 Rh1 N1 -154.49(17)
C17 C21 Rh1 N1 90.03(18)
C26 C21 Rh1 N1 -31.4(3)
C20 C21 Rh1 C19 37.40(19)
C17 C21 Rh1 C19 -78.08(19)
C26 C21 Rh1 C19 160.5(3)
C17 C21 Rh1 C20 -115.5(2)
C26 C21 Rh1 C20 123.1(4)
C20 C21 Rh1 C18 80.51(19)
C17 C21 Rh1 C18 -34.97(18)
C26 C21 Rh1 C18 -156.4(3)
C20 C21 Rh1 C17 115.5(2)
C26 C21 Rh1 C17 -121.4(4)
C20 C19 Rh1 C1 63.2(2)
C18 C19 Rh1 C1 179.05(17)
C24 C19 Rh1 C1 -59.5(4)
C20 C19 Rh1 N2 153.39(19)
C18 C19 Rh1 N2 -90.80(19)
C24 C19 Rh1 N2 30.6(4)
C20 C19 Rh1 N1 -83.6(4)
C18 C19 Rh1 N1 32.2(5)
C24 C19 Rh1 N1 153.6(3)
C20 C19 Rh1 C21 -37.68(19)
C18 C19 Rh1 C21 78.12(19)
C24 C19 Rh1 C21 -160.5(4)
C18 C19 Rh1 C20 115.8(3)
C24 C19 Rh1 C20 -122.8(4)
C20 C19 Rh1 C18 -115.8(3)
C24 C19 Rh1 C18 121.4(4)
C20 C19 Rh1 C17 -80.7(2)
C18 C19 Rh1 C17 35.10(18)
C24 C19 Rh1 C17 156.5(4)
C19 C20 Rh1 C1 -126.1(2)
C21 C20 Rh1 C1 116.00(18)
C25 C20 Rh1 C1 -4.5(3)
C19 C20 Rh1 N2 -36.2(3)
C21 C20 Rh1 N2 -154.11(17)
C25 C20 Rh1 N2 85.4(3)
C19 C20 Rh1 N1 155.95(19)
C21 C20 Rh1 N1 38.0(2)
C25 C20 Rh1 N1 -82.4(3)
C19 C20 Rh1 C21 117.9(3)
C25 C20 Rh1 C21 -120.5(4)
C21 C20 Rh1 C19 -117.9(3)
C25 C20 Rh1 C19 121.6(4)
C19 C20 Rh1 C18 38.8(2)
C21 C20 Rh1 C18 -79.17(19)
C25 C20 Rh1 C18 160.4(3)
C19 C20 Rh1 C17 79.2(2)
C21 C20 Rh1 C17 -38.78(17)
C25 C20 Rh1 C17 -159.3(3)
C17 C18 Rh1 C1 117.4(3)
C19 C18 Rh1 C1 -2.0(3)
C23 C18 Rh1 C1 -119.5(4)
C17 C18 Rh1 N2 -146.18(19)
C19 C18 Rh1 N2 94.48(19)
C23 C18 Rh1 N2 -23.0(4)
C17 C18 Rh1 N1 -49.9(2)
C19 C18 Rh1 N1 -169.26(16)
C23 C18 Rh1 N1 73.2(4)
C17 C18 Rh1 C21 37.29(18)
C19 C18 Rh1 C21 -82.0(2)
C23 C18 Rh1 C21 160.4(4)
C17 C18 Rh1 C19 119.3(3)
C23 C18 Rh1 C19 -117.5(4)
C17 C18 Rh1 C20 80.7(2)
C19 C18 Rh1 C20 -38.59(18)
C23 C18 Rh1 C20 -156.1(4)
C19 C18 Rh1 C17 -119.3(3)
C23 C18 Rh1 C17 123.2(4)
C18 C17 Rh1 C1 -133.4(2)
C21 C17 Rh1 C1 -13.7(3)
C22 C17 Rh1 C1 102.0(3)
C18 C17 Rh1 N2 42.8(2)
C21 C17 Rh1 N2 162.42(16)
C22 C17 Rh1 N2 -81.9(3)
C18 C17 Rh1 N1 141.66(19)
C21 C17 Rh1 N1 -98.70(17)
C22 C17 Rh1 N1 17.0(3)
C18 C17 Rh1 C21 -119.6(3)
C22 C17 Rh1 C21 115.7(4)
C18 C17 Rh1 C19 -37.5(2)
C21 C17 Rh1 C19 82.11(19)
C22 C17 Rh1 C19 -162.2(3)
C18 C17 Rh1 C20 -80.6(2)
C21 C17 Rh1 C20 39.00(17)
C22 C17 Rh1 C20 154.7(3)
C21 C17 Rh1 C18 119.6(3)
C22 C17 Rh1 C18 -124.7(4)
